data_7250654
loop_
_publ_author_name
'Chen, Tianxia'
'Zou, Yuhan'
'Mao, Dongao'
'Bi, Yanfeng'

_publ_section_title
;
 Bismuth-based heterometallic clusters capped by thiacalixarene for
 visible-light photothermal conversion
;
_journal_issue 21
_journal_name_full CrystEngComm
_journal_page_first 3528
_journal_page_last 3536
_journal_paper_doi 10.1039/D5CE00325C
_journal_volume 27
_journal_year 2025
_chemical_formula_sum 'C164 H186 Bi2 Co4 O20 S16'
_chemical_formula_weight 3643.76
_space_group_crystal_system triclinic
_space_group_IT_number 2
_space_group_name_Hall '-P 1'
_space_group_name_H-M_alt 'P -1'
_atom_sites_solution_hydrogens mixed
_audit_creation_method SHELXL-2019/1
_audit_update_record
;
2025-03-24 deposited with the CCDC.	2025-04-16 downloaded from the CCDC.
;
_cell_angle_alpha 67.633(10)
_cell_angle_beta 81.377(11)
_cell_angle_gamma 86.179(10)
_cell_formula_units_Z 1
_cell_length_a 13.814(4)
_cell_length_b 18.929(5)
_cell_length_c 19.532(5)
_cell_measurement_reflns_used 9404
_cell_measurement_temperature 296(2)
_cell_measurement_theta_max 25.3536
_cell_measurement_theta_min 2.2759
_cell_volume 4669(2)
_computing_structure_refinement 'SHELXL-2019/1 (Sheldrick, 2019)'
_diffrn_ambient_temperature 296(2)
_diffrn_measured_fraction_theta_full 0.998
_diffrn_measured_fraction_theta_max 0.985
_diffrn_measurement_device_type 'Bruker D8 QUEST'
_diffrn_measurement_method '\f & \w scans'
_diffrn_radiation_type MoK\a
_diffrn_radiation_wavelength 0.71073
_diffrn_reflns_av_R_equivalents 0.0353
_diffrn_reflns_av_unetI/netI 0.0453
_diffrn_reflns_Laue_measured_fraction_full 0.998
_diffrn_reflns_Laue_measured_fraction_max 0.985
_diffrn_reflns_limit_h_max 16
_diffrn_reflns_limit_h_min -16
_diffrn_reflns_limit_k_max 22
_diffrn_reflns_limit_k_min -22
_diffrn_reflns_limit_l_max 23
_diffrn_reflns_limit_l_min -23
_diffrn_reflns_number 45659
_diffrn_reflns_point_group_measured_fraction_full 0.998
_diffrn_reflns_point_group_measured_fraction_max 0.985
_diffrn_reflns_theta_full 25.242
_diffrn_reflns_theta_max 25.556
_diffrn_reflns_theta_min 2.091
_exptl_absorpt_coefficient_mu 2.459
_exptl_absorpt_correction_T_max 0.7452
_exptl_absorpt_correction_T_min 0.6531
_exptl_absorpt_correction_type multi-scan
_exptl_absorpt_process_details
;
SADABS-2016/2 - Bruker AXS area detector scaling and absorption correction
;
_exptl_crystal_colour light-red
_exptl_crystal_density_diffrn 1.296
_exptl_crystal_description block
_exptl_crystal_F_000 1860
_exptl_crystal_size_max 0.230
_exptl_crystal_size_mid 0.200
_exptl_crystal_size_min 0.200
_refine_diff_density_max 2.058
_refine_diff_density_min -1.009
_refine_diff_density_rms 0.091
_refine_ls_extinction_method none
_refine_ls_goodness_of_fit_ref 1.031
_refine_ls_hydrogen_treatment constr
_refine_ls_matrix_type full
_refine_ls_number_parameters 953
_refine_ls_number_reflns 17210
_refine_ls_number_restraints 188
_refine_ls_restrained_S_all 1.088
_refine_ls_R_factor_all 0.0440
_refine_ls_R_factor_gt 0.0369
_refine_ls_shift/su_max 0.002
_refine_ls_shift/su_mean 0.000
_refine_ls_structure_factor_coef Fsqd
_refine_ls_weighting_details 'w=1/[\s^2^(Fo^2^)+(0.0616P)^2^+3.0022P] where P=(Fo^2^+2Fc^2^)/3'
_refine_ls_weighting_scheme calc
_refine_ls_wR_factor_gt 0.1027
_refine_ls_wR_factor_ref 0.1065
_reflns_Friedel_coverage 0.000
_reflns_number_gt 14992
_reflns_number_total 17210
_reflns_threshold_expression 'I > 2\s(I)'
_cod_data_source_file d5ce00325c2.cif
_cod_data_source_block Bi2Co4
_cod_depositor_comments
;
The following automatic conversions were performed:

data item '_exptl_absorpt_correction_type' value 'Multi-scan' was
changed to 'multi-scan' in accordance with the
/home/data/users/saulius/crontab/automatic-downloads/current/RSC/lib/dictionaries/cif_core.dic
dictionary named 'cif_core.dic' version 2.4.2 last updated on
2011-04-26.

Automatic conversion script
Id: cif_fix_values 8170 2020-07-09 18:12:32Z antanas 
;
_cod_original_cell_volume 4670(2)
_cod_database_code 7250654
_shelx_shelxl_version_number 2019/1
_shelx_space_group_comment
;
The symmetry employed for this shelxl refinement is uniquely defined
by the following loop, which should always be used as a source of
symmetry information in preference to the above space-group names.
They are only intended as comments.
;
_shelx_estimated_absorpt_t_min 0.602
_shelx_estimated_absorpt_t_max 0.639

loop_
_space_group_symop_operation_xyz
'x, y, z'
'-x, -y, -z'

loop_
_atom_site_label
_atom_site_type_symbol
_atom_site_fract_x
_atom_site_fract_y
_atom_site_fract_z
_atom_site_U_iso_or_equiv
_atom_site_adp_type
_atom_site_occupancy
_atom_site_site_symmetry_order
_atom_site_calc_flag
_atom_site_refinement_flags_posn
_atom_site_refinement_flags_adp
_atom_site_refinement_flags_occupancy
_atom_site_disorder_assembly
_atom_site_disorder_group
Bi1 Bi 0.04158(2) 0.38780(2) 0.48148(2) 0.02938(6) Uani 1 1 d . . . . .
Co1 Co 0.30694(4) 0.28355(3) 0.50057(3) 0.03160(13) Uani 1 1 d . . . . .
Co2 Co 0.11694(4) 0.24987(3) 0.40753(3) 0.02940(12) Uani 1 1 d . U . . .
S1 S 0.39392(8) 0.16469(7) 0.56550(6) 0.0378(2) Uani 1 1 d . . . . .
S2 S 0.05803(7) 0.11943(6) 0.46589(6) 0.0316(2) Uani 1 1 d . . . . .
S3 S -0.11618(8) 0.29800(6) 0.61480(6) 0.0348(2) Uani 1 1 d . . . . .
S4 S 0.20449(10) 0.30107(8) 0.75175(7) 0.0492(3) Uani 1 1 d . . . . .
S5 S 0.44988(7) 0.37194(6) 0.45644(6) 0.0352(2) Uani 1 1 d . . . . .
S6 S 0.44804(8) 0.20483(7) 0.28126(7) 0.0402(3) Uani 1 1 d . . . . .
S7 S 0.05782(8) 0.28684(6) 0.27521(6) 0.0355(2) Uani 1 1 d . U . . .
S8 S 0.10452(7) 0.52254(5) 0.36163(6) 0.0299(2) Uani 1 1 d . . . . .
O1 O 0.20692(19) 0.21240(15) 0.49355(15) 0.0312(6) Uani 1 1 d . . . . .
O2 O 0.0143(2) 0.26246(15) 0.49257(16) 0.0347(7) Uani 1 1 d . . . . .
O3 O 0.0921(2) 0.32923(18) 0.62156(16) 0.0420(7) Uani 1 1 d . . . . .
H3A H 0.157129 0.335733 0.624084 0.050 Uiso 1 1 d R U . . .
O4 O 0.2676(2) 0.28106(18) 0.60460(16) 0.0407(7) Uani 1 1 d . . . . .
O5 O 0.3690(2) 0.26974(18) 0.40058(16) 0.0392(7) Uani 1 1 d . . . . .
H5A H 0.331843 0.243837 0.382573 0.047 Uiso 1 1 d R U . . .
O6 O 0.2415(2) 0.24566(18) 0.34086(16) 0.0378(7) Uani 1 1 d . . . . .
O7 O 0.0915(2) 0.36222(15) 0.37705(15) 0.0333(6) Uani 1 1 d . . . . .
O8 O 0.22931(19) 0.38514(16) 0.45580(15) 0.0339(6) Uani 1 1 d . . . . .
O9 O -0.1009(2) 0.41379(18) 0.42633(18) 0.0451(8) Uani 1 1 d . . . . .
O10 O -0.0939(2) 0.48995(17) 0.48549(17) 0.0386(7) Uani 1 1 d . . . . .
C1 C 0.2233(3) 0.1373(2) 0.5216(2) 0.0341(9) Uani 1 1 d . . . . .
C2 C 0.3049(3) 0.1046(3) 0.5588(3) 0.0394(10) Uani 1 1 d . . . . .
C3 C 0.3207(4) 0.0268(3) 0.5872(3) 0.0551(14) Uani 1 1 d . . . . .
H3 H 0.376783 0.007934 0.609499 0.066 Uiso 1 1 calc R U . . .
C4 C 0.2556(4) -0.0249(3) 0.5837(3) 0.0592(14) Uani 1 1 d . . . . .
C5 C 0.1753(4) 0.0074(3) 0.5471(3) 0.0507(12) Uani 1 1 d . . . . .
H5 H 0.130028 -0.024707 0.543158 0.061 Uiso 1 1 calc R U . . .
C6 C 0.1606(3) 0.0847(2) 0.5166(2) 0.0343(9) Uani 1 1 d . . . . .
C7 C -0.0406(3) 0.2056(2) 0.5399(2) 0.0313(9) Uani 1 1 d . . . . .
C8 C -0.0336(3) 0.1337(2) 0.5341(2) 0.0321(9) Uani 1 1 d . . . . .
C9 C -0.0956(3) 0.0747(3) 0.5791(3) 0.0452(11) Uani 1 1 d . . . . .
H9 H -0.088147 0.027926 0.573478 0.054 Uiso 1 1 calc R U . . .
C10 C -0.1688(4) 0.0833(3) 0.6325(3) 0.0541(13) Uani 1 1 d . . . . .
C11 C -0.1734(4) 0.1532(3) 0.6398(3) 0.0499(13) Uani 1 1 d . . . . .
H11 H -0.221135 0.160766 0.675400 0.060 Uiso 1 1 calc R U . . .
C12 C -0.1107(3) 0.2124(2) 0.5971(3) 0.0361(10) Uani 1 1 d . . . . .
C13 C 0.0429(3) 0.2901(2) 0.6897(2) 0.0386(10) Uani 1 1 d . . . . .
C14 C -0.0548(3) 0.2692(2) 0.6953(2) 0.0386(10) Uani 1 1 d . . . . .
C15 C -0.1032(4) 0.2252(3) 0.7641(3) 0.0489(12) Uani 1 1 d . . . . .
H15 H -0.168275 0.212932 0.767253 0.059 Uiso 1 1 calc R U . . .
C16 C -0.0591(4) 0.1983(3) 0.8288(3) 0.0572(14) Uani 1 1 d . . . . .
C17 C 0.0348(4) 0.2240(3) 0.8222(3) 0.0549(13) Uani 1 1 d . . . . .
H17 H 0.065224 0.210001 0.864952 0.066 Uiso 1 1 calc R U . . .
C18 C 0.0844(3) 0.2696(3) 0.7549(3) 0.0438(11) Uani 1 1 d . . . . .
C19 C 0.2984(3) 0.2264(2) 0.6630(2) 0.0364(10) Uani 1 1 d . . . . .
C20 C 0.2758(3) 0.2260(3) 0.7359(2) 0.0402(10) Uani 1 1 d . . . . .
C21 C 0.3095(4) 0.1681(3) 0.7965(3) 0.0465(11) Uani 1 1 d . . . . .
H21 H 0.292696 0.169933 0.843681 0.056 Uiso 1 1 calc R U . . .
C22 C 0.3671(4) 0.1077(3) 0.7896(3) 0.0484(12) Uani 1 1 d . . . . .
C23 C 0.3909(3) 0.1081(3) 0.7177(3) 0.0430(11) Uani 1 1 d . . . . .
H23 H 0.429537 0.068610 0.710629 0.052 Uiso 1 1 calc R U . . .
C24 C 0.3585(3) 0.1657(3) 0.6559(2) 0.0368(10) Uani 1 1 d . . . . .
C25 C 0.2774(6) -0.1110(3) 0.6165(5) 0.091(2) Uani 1 1 d . . . . .
C26 C -0.2413(5) 0.0189(3) 0.6805(4) 0.083(2) Uani 1 1 d . . . . .
C27 C -0.1132(6) 0.1410(4) 0.9028(3) 0.079(2) Uani 1 1 d . . . . .
C28 C 0.4038(5) 0.0456(3) 0.8576(3) 0.0645(15) Uani 1 1 d . . . . .
C29 C 0.3763(7) -0.1278(4) 0.5734(5) 0.114(3) Uani 1 1 d . U . . .
H29A H 0.391037 -0.181469 0.593687 0.171 Uiso 1 1 calc R U . . .
H29B H 0.428194 -0.099805 0.578870 0.171 Uiso 1 1 calc R U . . .
H29C H 0.370033 -0.112266 0.521416 0.171 Uiso 1 1 calc R U . . .
C30 C 0.2891(6) -0.1342(4) 0.6985(4) 0.094(2) Uani 1 1 d . U . . .
H30A H 0.229464 -0.123082 0.724983 0.140 Uiso 1 1 calc R U . . .
H30B H 0.341794 -0.106166 0.702712 0.140 Uiso 1 1 calc R U . . .
H30C H 0.303249 -0.187930 0.719513 0.140 Uiso 1 1 calc R U . . .
C31 C 0.1975(7) -0.1566(4) 0.6088(6) 0.134(3) Uani 1 1 d . U . . .
H31A H 0.137769 -0.149471 0.637732 0.201 Uiso 1 1 calc R U . . .
H31B H 0.215551 -0.209708 0.626588 0.201 Uiso 1 1 calc R U . . .
H31C H 0.188264 -0.139557 0.557239 0.201 Uiso 1 1 calc R U . . .
C32 C -0.2241(8) -0.0490(5) 0.6641(7) 0.160(4) Uani 1 1 d . U . . .
H32A H -0.166079 -0.074521 0.683662 0.240 Uiso 1 1 calc R U . . .
H32B H -0.215587 -0.035474 0.610917 0.240 Uiso 1 1 calc R U . . .
H32C H -0.279019 -0.082406 0.686587 0.240 Uiso 1 1 calc R U . . .
C33 C -0.2592(7) 0.0107(5) 0.7583(4) 0.115(3) Uani 1 1 d . U . . .
H33A H -0.198225 0.001849 0.778370 0.172 Uiso 1 1 calc R U . . .
H33B H -0.301834 -0.031702 0.786148 0.172 Uiso 1 1 calc R U . . .
H33C H -0.289415 0.056577 0.761894 0.172 Uiso 1 1 calc R U . . .
C34 C -0.3444(7) 0.0460(6) 0.6520(6) 0.155(4) Uani 1 1 d . U . . .
H34A H -0.367808 0.089287 0.664111 0.233 Uiso 1 1 calc R U . . .
H34B H -0.390384 0.005069 0.675867 0.233 Uiso 1 1 calc R U . . .
H34C H -0.337433 0.059901 0.598865 0.233 Uiso 1 1 calc R U . . .
C35 C -0.1144(8) 0.0660(5) 0.8974(5) 0.143(4) Uani 1 1 d . U . . .
H35A H -0.162375 0.066217 0.866498 0.215 Uiso 1 1 calc R U . . .
H35B H -0.130667 0.027650 0.946437 0.215 Uiso 1 1 calc R U . . .
H35C H -0.050990 0.054882 0.875853 0.215 Uiso 1 1 calc R U . . .
C36 C -0.0603(7) 0.1353(6) 0.9691(4) 0.138(4) Uani 1 1 d . U . . .
H36A H -0.047372 0.185690 0.965956 0.207 Uiso 1 1 calc R U . . .
H36B H 0.000335 0.107784 0.967201 0.207 Uiso 1 1 calc R U . . .
H36C H -0.101067 0.108811 1.015187 0.207 Uiso 1 1 calc R U . . .
C37 C -0.2145(6) 0.1710(5) 0.9187(4) 0.122(3) Uani 1 1 d . U . . .
H37A H -0.235222 0.151243 0.971659 0.183 Uiso 1 1 calc R U . . .
H37B H -0.259248 0.155061 0.894381 0.183 Uiso 1 1 calc R U . . .
H37C H -0.213529 0.225793 0.900312 0.183 Uiso 1 1 calc R U . . .
C38 C 0.3299(6) 0.0276(5) 0.9261(4) 0.121(3) Uani 1 1 d . U . . .
H38A H 0.267108 0.020321 0.914535 0.181 Uiso 1 1 calc R U . . .
H38B H 0.325870 0.069138 0.943231 0.181 Uiso 1 1 calc R U . . .
H38C H 0.349347 -0.018214 0.964564 0.181 Uiso 1 1 calc R U . . .
C39 C 0.4954(7) 0.0723(5) 0.8727(5) 0.129(3) Uani 1 1 d . U . . .
H39A H 0.484622 0.122593 0.873687 0.193 Uiso 1 1 calc R U . . .
H39B H 0.547935 0.073713 0.833976 0.193 Uiso 1 1 calc R U . . .
H39C H 0.512351 0.037831 0.920062 0.193 Uiso 1 1 calc R U . . .
C40 C 0.4334(7) -0.0263(5) 0.8436(5) 0.121(3) Uani 1 1 d . U . . .
H40A H 0.456863 -0.063610 0.887107 0.182 Uiso 1 1 calc R U . . .
H40B H 0.484303 -0.014998 0.801785 0.182 Uiso 1 1 calc R U . . .
H40C H 0.377804 -0.046237 0.832858 0.182 Uiso 1 1 calc R U . . .
C41 C 0.4524(3) 0.3007(2) 0.3581(2) 0.0329(9) Uani 1 1 d . . . . .
C42 C 0.5014(3) 0.3506(2) 0.3773(2) 0.0339(9) Uani 1 1 d . . . . .
C43 C 0.5876(3) 0.3850(3) 0.3340(3) 0.0415(11) Uani 1 1 d . . . . .
H43 H 0.620621 0.417012 0.348597 0.050 Uiso 1 1 calc R U . . .
C44 C 0.6252(3) 0.3727(3) 0.2693(3) 0.0443(11) Uani 1 1 d . . . . .
C45 C 0.5756(3) 0.3204(3) 0.2521(2) 0.0393(10) Uani 1 1 d . . . . .
H45 H 0.600250 0.309930 0.209883 0.047 Uiso 1 1 calc R U . . .
C46 C 0.4917(3) 0.2839(2) 0.2956(2) 0.0346(9) Uani 1 1 d . . . . .
C47 C 0.2518(3) 0.2491(2) 0.2714(2) 0.0340(9) Uani 1 1 d . . . . .
C48 C 0.3437(3) 0.2352(2) 0.2341(2) 0.0352(9) Uani 1 1 d . . . . .
C49 C 0.3488(4) 0.2350(3) 0.1633(3) 0.0444(11) Uani 1 1 d . . . . .
H49 H 0.409683 0.226639 0.139815 0.053 Uiso 1 1 calc R U . . .
C50 C 0.2698(4) 0.2465(3) 0.1249(3) 0.0479(12) Uani 1 1 d . . . . .
C51 C 0.1793(4) 0.2620(3) 0.1613(3) 0.0461(11) Uani 1 1 d . . . . .
H51 H 0.123891 0.270878 0.137287 0.055 Uiso 1 1 calc R U . . .
C52 C 0.1716(3) 0.2643(2) 0.2318(2) 0.0353(9) Uani 1 1 d . . . . .
C53 C 0.0866(3) 0.4113(2) 0.3081(2) 0.0305(9) Uani 1 1 d . . . . .
C54 C 0.0723(3) 0.3865(2) 0.2518(2) 0.0342(9) Uani 1 1 d . . . . .
C55 C 0.0696(3) 0.4392(3) 0.1791(2) 0.0400(10) Uani 1 1 d . . . . .
H55 H 0.061386 0.421555 0.141962 0.048 Uiso 1 1 calc R U . . .
C56 C 0.0787(4) 0.5173(3) 0.1604(3) 0.0458(11) Uani 1 1 d . . . . .
C57 C 0.0892(3) 0.5413(2) 0.2178(2) 0.0380(10) Uani 1 1 d . . . . .
H57 H 0.093368 0.593255 0.207480 0.046 Uiso 1 1 calc R U . . .
C58 C 0.0935(3) 0.4904(2) 0.2890(2) 0.0323(9) Uani 1 1 d . . . . .
C59 C 0.2769(3) 0.4484(2) 0.4135(2) 0.0310(9) Uani 1 1 d . . . . .
C60 C 0.2327(3) 0.5160(2) 0.3676(2) 0.0314(9) Uani 1 1 d . . . . .
C61 C 0.2852(3) 0.5823(2) 0.3270(2) 0.0373(10) Uani 1 1 d . . . . .
H61 H 0.252265 0.625166 0.297946 0.045 Uiso 1 1 calc R U . . .
C62 C 0.3846(3) 0.5877(3) 0.3279(3) 0.0450(11) Uani 1 1 d . . . . .
C63 C 0.4296(3) 0.5219(3) 0.3711(3) 0.0432(11) Uani 1 1 d . . . . .
H63 H 0.496103 0.522971 0.373852 0.052 Uiso 1 1 calc R U . . .
C64 C 0.3795(3) 0.4546(2) 0.4103(2) 0.0343(9) Uani 1 1 d . . . . .
C65 C 0.7163(4) 0.4150(3) 0.2174(3) 0.0567(14) Uani 1 1 d . . . . .
C66 C 0.2775(7) 0.2452(6) 0.0475(4) 0.1146(15) Uani 1 1 d . U . . .
C67 C 0.0741(8) 0.5735(5) 0.0817(4) 0.1145(15) Uani 1 1 d . U . . .
C68 C 0.4416(4) 0.6623(3) 0.2864(4) 0.0641(16) Uani 1 1 d . . . . .
C69 C 0.7639(6) 0.4611(6) 0.2483(5) 0.136(3) Uani 1 1 d . U . . .
H69A H 0.777465 0.429745 0.297726 0.203 Uiso 1 1 calc R U . . .
H69B H 0.721351 0.502600 0.250490 0.203 Uiso 1 1 calc R U . . .
H69C H 0.824117 0.481029 0.216999 0.203 Uiso 1 1 calc R U . . .
C70 C 0.6845(6) 0.4664(5) 0.1431(5) 0.119(3) Uani 1 1 d . U . . .
H70A H 0.647619 0.509004 0.148905 0.178 Uiso 1 1 calc R U . . .
H70B H 0.644541 0.437986 0.126603 0.178 Uiso 1 1 calc R U . . .
H70C H 0.741293 0.484642 0.106672 0.178 Uiso 1 1 calc R U . . .
C71 C 0.7874(5) 0.3596(5) 0.2005(5) 0.106(3) Uani 1 1 d . U . . .
H71A H 0.841537 0.386734 0.165474 0.159 Uiso 1 1 calc R U . . .
H71B H 0.755890 0.330473 0.179515 0.159 Uiso 1 1 calc R U . . .
H71C H 0.810799 0.325877 0.245772 0.159 Uiso 1 1 calc R U . . .
C72 C 0.2785(7) 0.3258(6) -0.0094(4) 0.1171(16) Uani 1 1 d . U . . .
H72A H 0.220967 0.352664 0.002182 0.176 Uiso 1 1 calc R U . . .
H72B H 0.279416 0.324715 -0.058249 0.176 Uiso 1 1 calc R U . . .
H72C H 0.335739 0.351300 -0.008426 0.176 Uiso 1 1 calc R U . . .
C73 C 0.3656(7) 0.2046(6) 0.0286(4) 0.1159(16) Uani 1 1 d . U . . .
H73A H 0.369445 0.208698 -0.022229 0.174 Uiso 1 1 calc R U . . .
H73B H 0.362093 0.151709 0.061224 0.174 Uiso 1 1 calc R U . . .
H73C H 0.422646 0.226833 0.034587 0.174 Uiso 1 1 calc R U . . .
C74 C 0.1892(7) 0.2102(6) 0.0365(4) 0.1159(16) Uani 1 1 d . U . . .
H74A H 0.130960 0.227575 0.059269 0.174 Uiso 1 1 calc R U . . .
H74B H 0.193890 0.155579 0.059108 0.174 Uiso 1 1 calc R U . . .
H74C H 0.186403 0.225256 -0.016014 0.174 Uiso 1 1 calc R U . . .
C75 C 0.1083(7) 0.6494(5) 0.0687(4) 0.1164(15) Uani 1 1 d . U . . .
H75A H 0.065437 0.671099 0.099216 0.175 Uiso 1 1 calc R U . . .
H75B H 0.108378 0.681476 0.017024 0.175 Uiso 1 1 calc R U . . .
H75C H 0.173446 0.645552 0.081388 0.175 Uiso 1 1 calc R U . . .
C76 C 0.1479(7) 0.5490(5) 0.0272(4) 0.1160(16) Uani 1 1 d . U . . .
H76A H 0.131901 0.498864 0.031132 0.174 Uiso 1 1 calc R U . . .
H76B H 0.212777 0.548260 0.039426 0.174 Uiso 1 1 calc R U . . .
H76C H 0.144862 0.584561 -0.022978 0.174 Uiso 1 1 calc R U . . .
C77 C -0.0241(7) 0.5733(5) 0.0614(4) 0.1173(16) Uani 1 1 d . U . . .
H77A H -0.072231 0.583121 0.097702 0.176 Uiso 1 1 calc R U . . .
H77B H -0.035863 0.524318 0.060342 0.176 Uiso 1 1 calc R U . . .
H77C H -0.028294 0.612220 0.013020 0.176 Uiso 1 1 calc R U . . .
C78 C 0.5378(5) 0.6474(4) 0.2458(5) 0.103(3) Uani 1 1 d . U . . .
H78A H 0.567088 0.695135 0.213007 0.154 Uiso 1 1 calc R U . . .
H78B H 0.526578 0.617969 0.217200 0.154 Uiso 1 1 calc R U . . .
H78C H 0.580988 0.619541 0.281500 0.154 Uiso 1 1 calc R U . . .
C79 C 0.3853(6) 0.7190(5) 0.2271(6) 0.132(3) Uani 1 1 d . U . . .
H79A H 0.326413 0.734581 0.250774 0.199 Uiso 1 1 calc R U . . .
H79B H 0.368833 0.695297 0.194851 0.199 Uiso 1 1 calc R U . . .
H79C H 0.425108 0.762867 0.198260 0.199 Uiso 1 1 calc R U . . .
C80 C 0.4556(8) 0.6973(5) 0.3390(5) 0.136(4) Uani 1 1 d . U . . .
H80A H 0.503316 0.668255 0.370019 0.203 Uiso 1 1 calc R U . . .
H80B H 0.394638 0.697942 0.369601 0.203 Uiso 1 1 calc R U . . .
H80C H 0.478176 0.748618 0.311868 0.203 Uiso 1 1 calc R U . . .
C81 C -0.1387(3) 0.4662(2) 0.4482(2) 0.0366(10) Uani 1 1 d . . . . .
C82 C -0.2375(4) 0.4971(4) 0.4302(4) 0.0682(17) Uani 1 1 d . . . . .
H82A H -0.286397 0.461211 0.462442 0.102 Uiso 1 1 calc R U . . .
H82B H -0.242061 0.505349 0.379090 0.102 Uiso 1 1 calc R U . . .
H82C H -0.247958 0.544588 0.437295 0.102 Uiso 1 1 calc R U . . .

loop_
_atom_site_aniso_label
_atom_site_aniso_U_11
_atom_site_aniso_U_22
_atom_site_aniso_U_33
_atom_site_aniso_U_23
_atom_site_aniso_U_13
_atom_site_aniso_U_12
Bi1 0.03073(9) 0.02659(9) 0.03092(9) -0.01172(7) -0.00169(6) -0.00082(6)
Co1 0.0288(3) 0.0332(3) 0.0313(3) -0.0106(2) -0.0020(2) -0.0032(2)
Co2 0.0290(3) 0.0260(3) 0.0329(3) -0.0117(2) -0.0012(2) -0.0002(2)
S1 0.0305(5) 0.0418(6) 0.0395(6) -0.0134(5) -0.0054(4) 0.0010(4)
S2 0.0295(5) 0.0272(5) 0.0398(6) -0.0153(5) -0.0032(4) 0.0006(4)
S3 0.0360(6) 0.0265(5) 0.0401(6) -0.0132(5) 0.0018(5) 0.0010(4)
S4 0.0551(7) 0.0562(8) 0.0416(6) -0.0239(6) -0.0085(6) 0.0004(6)
S5 0.0298(5) 0.0420(6) 0.0346(5) -0.0147(5) -0.0042(4) -0.0029(4)
S6 0.0340(6) 0.0419(6) 0.0491(7) -0.0226(5) -0.0057(5) 0.0050(5)
S7 0.0334(5) 0.0350(5) 0.0417(5) -0.0181(4) -0.0060(4) 0.0000(4)
S8 0.0322(5) 0.0253(5) 0.0321(5) -0.0111(4) -0.0027(4) -0.0011(4)
O1 0.0309(15) 0.0252(14) 0.0351(15) -0.0081(12) -0.0056(12) -0.0015(11)
O2 0.0380(16) 0.0222(14) 0.0399(16) -0.0114(13) 0.0081(13) -0.0048(12)
O3 0.0370(16) 0.0514(19) 0.0316(16) -0.0097(15) -0.0003(13) -0.0056(14)
O4 0.0437(17) 0.0467(18) 0.0329(16) -0.0162(15) -0.0080(13) 0.0056(14)
O5 0.0317(16) 0.0539(19) 0.0357(16) -0.0220(15) 0.0040(13) -0.0134(14)
O6 0.0306(15) 0.0531(19) 0.0334(16) -0.0210(15) -0.0006(12) -0.0032(13)
O7 0.0470(17) 0.0230(14) 0.0281(15) -0.0089(12) -0.0033(13) 0.0037(12)
O8 0.0287(15) 0.0308(15) 0.0371(16) -0.0076(13) -0.0009(12) -0.0051(12)
O9 0.0446(18) 0.052(2) 0.054(2) -0.0348(17) -0.0158(15) 0.0079(15)
O10 0.0396(17) 0.0394(17) 0.0439(17) -0.0221(15) -0.0092(14) -0.0007(13)
C1 0.034(2) 0.036(2) 0.031(2) -0.0113(19) -0.0028(18) 0.0014(18)
C2 0.036(2) 0.037(2) 0.046(3) -0.016(2) -0.009(2) 0.0039(19)
C3 0.052(3) 0.049(3) 0.071(4) -0.026(3) -0.031(3) 0.016(2)
C4 0.065(3) 0.036(3) 0.080(4) -0.019(3) -0.032(3) 0.012(2)
C5 0.054(3) 0.028(2) 0.069(3) -0.013(2) -0.022(3) 0.003(2)
C6 0.032(2) 0.029(2) 0.042(2) -0.0153(19) -0.0044(18) 0.0021(17)
C7 0.027(2) 0.027(2) 0.038(2) -0.0123(19) -0.0018(17) 0.0006(16)
C8 0.031(2) 0.026(2) 0.038(2) -0.0142(19) 0.0022(18) -0.0007(16)
C9 0.053(3) 0.027(2) 0.053(3) -0.017(2) 0.010(2) -0.010(2)
C10 0.057(3) 0.038(3) 0.063(3) -0.021(3) 0.021(3) -0.018(2)
C11 0.045(3) 0.040(3) 0.059(3) -0.021(2) 0.022(2) -0.011(2)
C12 0.034(2) 0.026(2) 0.047(3) -0.016(2) 0.0067(19) -0.0034(17)
C13 0.041(2) 0.035(2) 0.034(2) -0.010(2) 0.0035(19) 0.0025(19)
C14 0.045(3) 0.030(2) 0.038(2) -0.012(2) 0.001(2) 0.0027(19)
C15 0.051(3) 0.043(3) 0.043(3) -0.011(2) 0.008(2) -0.004(2)
C16 0.070(4) 0.051(3) 0.037(3) -0.008(2) 0.012(3) -0.001(3)
C17 0.062(3) 0.061(3) 0.032(2) -0.009(2) -0.001(2) 0.006(3)
C18 0.043(3) 0.051(3) 0.038(2) -0.020(2) -0.003(2) 0.005(2)
C19 0.037(2) 0.038(2) 0.032(2) -0.009(2) -0.0055(18) -0.0075(19)
C20 0.039(2) 0.047(3) 0.032(2) -0.011(2) -0.0021(19) -0.006(2)
C21 0.049(3) 0.053(3) 0.032(2) -0.010(2) -0.001(2) -0.012(2)
C22 0.048(3) 0.047(3) 0.039(3) -0.003(2) -0.005(2) -0.012(2)
C23 0.041(3) 0.036(2) 0.045(3) -0.007(2) -0.005(2) -0.003(2)
C24 0.033(2) 0.042(3) 0.034(2) -0.012(2) -0.0050(18) -0.0054(19)
C25 0.113(6) 0.036(3) 0.128(6) -0.017(4) -0.076(5) 0.015(3)
C26 0.092(5) 0.051(3) 0.098(5) -0.038(4) 0.055(4) -0.035(3)
C27 0.110(6) 0.062(4) 0.041(3) 0.003(3) 0.009(3) -0.018(4)
C28 0.074(4) 0.056(3) 0.044(3) 0.004(3) -0.010(3) 0.000(3)
C29 0.149(6) 0.080(5) 0.118(6) -0.044(4) -0.043(5) 0.061(5)
C30 0.101(5) 0.060(4) 0.102(5) -0.006(4) -0.034(4) 0.016(4)
C31 0.164(7) 0.055(4) 0.182(7) -0.019(5) -0.091(6) -0.003(4)
C32 0.167(7) 0.092(5) 0.208(8) -0.069(6) 0.079(6) -0.063(5)
C33 0.124(6) 0.101(5) 0.097(5) -0.021(4) 0.032(5) -0.052(5)
C34 0.110(6) 0.165(8) 0.159(7) -0.016(6) -0.012(6) -0.075(6)
C35 0.197(8) 0.088(5) 0.114(6) -0.023(5) 0.040(6) -0.026(5)
C36 0.156(7) 0.159(7) 0.060(4) 0.008(5) -0.013(5) -0.034(6)
C37 0.103(5) 0.119(6) 0.088(5) 0.002(4) 0.045(4) -0.008(5)
C38 0.126(6) 0.119(6) 0.063(4) 0.018(4) 0.002(4) 0.015(5)
C39 0.119(6) 0.130(6) 0.109(6) 0.006(5) -0.064(5) -0.008(5)
C40 0.162(7) 0.093(5) 0.092(5) -0.013(4) -0.038(5) 0.031(5)
C41 0.026(2) 0.037(2) 0.033(2) -0.0108(19) -0.0035(17) 0.0004(17)
C42 0.029(2) 0.037(2) 0.034(2) -0.0125(19) -0.0017(17) -0.0011(17)
C43 0.032(2) 0.043(3) 0.048(3) -0.016(2) 0.001(2) -0.0089(19)
C44 0.036(2) 0.045(3) 0.048(3) -0.018(2) 0.009(2) -0.009(2)
C45 0.035(2) 0.041(3) 0.037(2) -0.013(2) 0.0021(19) 0.0015(19)
C46 0.029(2) 0.037(2) 0.036(2) -0.013(2) -0.0037(18) 0.0026(18)
C47 0.037(2) 0.031(2) 0.034(2) -0.0144(19) -0.0015(18) -0.0012(18)
C48 0.033(2) 0.033(2) 0.038(2) -0.0151(19) 0.0006(18) 0.0023(18)
C49 0.044(3) 0.049(3) 0.042(3) -0.024(2) 0.003(2) 0.006(2)
C50 0.055(3) 0.051(3) 0.042(3) -0.023(2) -0.006(2) 0.009(2)
C51 0.052(3) 0.050(3) 0.046(3) -0.027(2) -0.015(2) 0.008(2)
C52 0.036(2) 0.032(2) 0.040(2) -0.018(2) -0.0017(19) 0.0003(18)
C53 0.029(2) 0.033(2) 0.028(2) -0.0110(18) -0.0011(16) -0.0012(17)
C54 0.033(2) 0.033(2) 0.040(2) -0.016(2) -0.0085(18) 0.0037(17)
C55 0.046(3) 0.044(3) 0.035(2) -0.019(2) -0.009(2) 0.001(2)
C56 0.051(3) 0.047(3) 0.037(2) -0.013(2) -0.006(2) -0.005(2)
C57 0.044(3) 0.030(2) 0.036(2) -0.0064(19) -0.0067(19) -0.0054(19)
C58 0.030(2) 0.034(2) 0.032(2) -0.0122(19) -0.0030(17) -0.0020(17)
C59 0.032(2) 0.032(2) 0.031(2) -0.0148(18) 0.0007(17) -0.0056(17)
C60 0.030(2) 0.033(2) 0.034(2) -0.0170(19) 0.0007(17) -0.0039(17)
C61 0.040(2) 0.030(2) 0.040(2) -0.014(2) 0.0034(19) -0.0052(18)
C62 0.038(2) 0.034(2) 0.061(3) -0.019(2) 0.004(2) -0.009(2)
C63 0.032(2) 0.042(3) 0.057(3) -0.021(2) 0.001(2) -0.012(2)
C64 0.032(2) 0.035(2) 0.037(2) -0.016(2) -0.0028(18) -0.0028(18)
C65 0.046(3) 0.063(3) 0.059(3) -0.025(3) 0.015(2) -0.018(3)
C66 0.139(3) 0.158(4) 0.072(2) -0.071(2) -0.022(2) 0.019(3)
C67 0.150(4) 0.110(3) 0.060(2) 0.002(2) -0.026(2) -0.020(3)
C68 0.044(3) 0.038(3) 0.098(5) -0.014(3) 0.002(3) -0.015(2)
C69 0.119(6) 0.175(7) 0.128(6) -0.083(6) 0.054(5) -0.097(5)
C70 0.092(5) 0.114(6) 0.099(5) 0.011(4) 0.012(4) -0.019(4)
C71 0.069(4) 0.103(5) 0.123(6) -0.032(5) 0.038(4) -0.016(4)
C72 0.141(3) 0.158(4) 0.073(2) -0.068(2) -0.021(2) 0.018(3)
C73 0.140(3) 0.159(4) 0.073(2) -0.071(2) -0.021(2) 0.020(3)
C74 0.140(3) 0.159(4) 0.073(2) -0.071(2) -0.022(2) 0.017(3)
C75 0.153(4) 0.110(3) 0.062(2) 0.002(2) -0.026(2) -0.021(3)
C76 0.151(4) 0.111(3) 0.062(2) 0.002(2) -0.024(2) -0.019(3)
C77 0.150(4) 0.112(3) 0.063(2) 0.004(2) -0.026(2) -0.019(3)
C78 0.073(4) 0.084(5) 0.123(6) -0.016(4) 0.024(4) -0.028(4)
C79 0.098(5) 0.079(5) 0.161(7) 0.029(5) -0.021(5) -0.036(4)
C80 0.179(7) 0.104(6) 0.139(7) -0.060(5) 0.001(6) -0.074(5)
C81 0.034(2) 0.039(2) 0.037(2) -0.015(2) -0.0057(19) 0.0020(19)
C82 0.049(3) 0.084(4) 0.094(5) -0.055(4) -0.032(3) 0.026(3)

loop_
_atom_type_symbol
_atom_type_description
_atom_type_scat_dispersion_real
_atom_type_scat_dispersion_imag
_atom_type_scat_source
C C 0.0033 0.0016 'International Tables Vol C Tables 4.2.6.8 and 6.1.1.4'
H H 0.0000 0.0000 'International Tables Vol C Tables 4.2.6.8 and 6.1.1.4'
Bi Bi -4.1077 10.2566 'International Tables Vol C Tables 4.2.6.8 and 6.1.1.4'
Co Co 0.3494 0.9721 'International Tables Vol C Tables 4.2.6.8 and 6.1.1.4'
O O 0.0106 0.0060 'International Tables Vol C Tables 4.2.6.8 and 6.1.1.4'
S S 0.1246 0.1234 'International Tables Vol C Tables 4.2.6.8 and 6.1.1.4'

loop_
_geom_angle_atom_site_label_1
_geom_angle_atom_site_label_2
_geom_angle_atom_site_label_3
_geom_angle
_geom_angle_site_symmetry_1
_geom_angle_site_symmetry_3
_geom_angle_publ_flag
O7 Bi1 O9 79.10(10) . . ?
O7 Bi1 O2 64.59(10) . . ?
O9 Bi1 O2 83.14(11) . . ?
O7 Bi1 O8 69.57(10) . . ?
O9 Bi1 O8 144.39(10) . . ?
O2 Bi1 O8 97.77(9) . . ?
O7 Bi1 O10 122.29(9) . . ?
O9 Bi1 O10 51.97(9) . . ?
O2 Bi1 O10 125.80(10) . . ?
O8 Bi1 O10 136.25(9) . . ?
O7 Bi1 O3 133.11(10) . . ?
O9 Bi1 O3 137.64(10) . . ?
O2 Bi1 O3 88.35(10) . . ?
O8 Bi1 O3 77.83(9) . . ?
O10 Bi1 O3 104.58(9) . . ?
O7 Bi1 S8 70.08(7) . . ?
O9 Bi1 S8 82.72(9) . . ?
O2 Bi1 S8 134.25(7) . . ?
O8 Bi1 S8 71.22(7) . . ?
O10 Bi1 S8 74.71(7) . . ?
O3 Bi1 S8 129.22(7) . . ?
O7 Bi1 C81 101.58(11) . . ?
O9 Bi1 C81 26.14(11) . . ?
O2 Bi1 C81 104.72(11) . . ?
O8 Bi1 C81 149.33(11) . . ?
O10 Bi1 C81 25.85(10) . . ?
O3 Bi1 C81 122.80(11) . . ?
S8 Bi1 C81 78.15(9) . . ?
O4 Co1 O1 102.09(12) . . ?
O4 Co1 O8 91.43(12) . . ?
O1 Co1 O8 96.99(11) . . ?
O4 Co1 O5 168.71(12) . . ?
O1 Co1 O5 79.55(11) . . ?
O8 Co1 O5 99.49(12) . . ?
O4 Co1 S1 82.91(9) . . ?
O1 Co1 S1 84.58(8) . . ?
O8 Co1 S1 174.33(9) . . ?
O5 Co1 S1 86.15(9) . . ?
O4 Co1 S5 101.35(10) . . ?
O1 Co1 S5 156.56(8) . . ?
O8 Co1 S5 82.52(8) . . ?
O5 Co1 S5 77.43(8) . . ?
S1 Co1 S5 98.23(4) . . ?
O7 Co2 O6 102.55(12) . . ?
O7 Co2 O2 74.20(11) . . ?
O6 Co2 O2 164.11(12) . . ?
O7 Co2 O1 109.80(11) . . ?
O6 Co2 O1 84.44(11) . . ?
O2 Co2 O1 82.18(11) . . ?
O7 Co2 S2 149.93(9) . . ?
O6 Co2 S2 105.71(9) . . ?
O2 Co2 S2 81.21(8) . . ?
O1 Co2 S2 83.18(8) . . ?
O7 Co2 S7 77.56(8) . . ?
O6 Co2 S7 76.86(9) . . ?
O2 Co2 S7 116.73(9) . . ?
O1 Co2 S7 161.08(8) . . ?
S2 Co2 S7 98.98(4) . . ?
C24 S1 C2 102.8(2) . . ?
C24 S1 Co1 95.36(15) . . ?
C2 S1 Co1 94.12(15) . . ?
C8 S2 C6 102.8(2) . . ?
C8 S2 Co2 97.44(14) . . ?
C6 S2 Co2 94.04(14) . . ?
C12 S3 C14 101.2(2) . . ?
C20 S4 C18 100.3(2) . . ?
C42 S5 C64 98.75(19) . . ?
C42 S5 Co1 98.85(14) . . ?
C64 S5 Co1 94.39(14) . . ?
C48 S6 C46 108.4(2) . . ?
C52 S7 C54 100.5(2) . . ?
C52 S7 Co2 94.79(15) . . ?
C54 S7 Co2 93.02(14) . . ?
C58 S8 C60 104.10(19) . . ?
C58 S8 Bi1 97.05(14) . . ?
C60 S8 Bi1 99.91(14) . . ?
C1 O1 Co1 118.8(2) . . ?
C1 O1 Co2 114.8(2) . . ?
Co1 O1 Co2 121.11(13) . . ?
C7 O2 Co2 122.1(2) . . ?
C7 O2 Bi1 135.1(2) . . ?
Co2 O2 Bi1 102.59(11) . . ?
C13 O3 Bi1 133.7(3) . . ?
C19 O4 Co1 121.6(3) . . ?
C41 O5 Co1 126.1(3) . . ?
C47 O6 Co2 128.2(3) . . ?
C53 O7 Co2 125.8(2) . . ?
C53 O7 Bi1 124.6(2) . . ?
Co2 O7 Bi1 108.54(12) . . ?
C59 O8 Co1 119.7(2) . . ?
C59 O8 Bi1 119.8(2) . . ?
Co1 O8 Bi1 120.48(12) . . ?
C81 O9 Bi1 100.6(3) . . ?
C81 O10 Bi1 87.5(2) . . ?
O1 C1 C6 122.5(4) . . ?
O1 C1 C2 122.6(4) . . ?
C6 C1 C2 114.9(4) . . ?
C3 C2 C1 121.7(4) . . ?
C3 C2 S1 118.3(3) . . ?
C1 C2 S1 119.9(3) . . ?
C2 C3 C4 122.5(4) . . ?
C5 C4 C3 115.7(4) . . ?
C5 C4 C25 124.3(5) . . ?
C3 C4 C25 120.0(5) . . ?
C6 C5 C4 122.2(5) . . ?
C5 C6 C1 122.9(4) . . ?
C5 C6 S2 117.9(3) . . ?
C1 C6 S2 119.2(3) . . ?
O2 C7 C8 120.7(4) . . ?
O2 C7 C12 123.5(4) . . ?
C8 C7 C12 115.8(4) . . ?
C9 C8 C7 122.0(4) . . ?
C9 C8 S2 119.6(3) . . ?
C7 C8 S2 118.3(3) . . ?
C8 C9 C10 121.8(4) . . ?
C11 C10 C9 116.0(4) . . ?
C11 C10 C26 121.8(4) . . ?
C9 C10 C26 122.2(4) . . ?
C12 C11 C10 123.4(4) . . ?
C11 C12 C7 120.8(4) . . ?
C11 C12 S3 120.3(3) . . ?
C7 C12 S3 118.9(3) . . ?
O3 C13 C18 122.7(4) . . ?
O3 C13 C14 119.2(4) . . ?
C18 C13 C14 118.1(4) . . ?
C15 C14 C13 119.4(4) . . ?
C15 C14 S3 119.5(4) . . ?
C13 C14 S3 121.1(3) . . ?
C14 C15 C16 122.8(5) . . ?
C17 C16 C15 116.2(5) . . ?
C17 C16 C27 123.3(5) . . ?
C15 C16 C27 120.5(5) . . ?
C18 C17 C16 122.3(5) . . ?
C17 C18 C13 120.7(5) . . ?
C17 C18 S4 119.4(4) . . ?
C13 C18 S4 119.9(4) . . ?
O4 C19 C20 122.4(4) . . ?
O4 C19 C24 121.9(4) . . ?
C20 C19 C24 115.7(4) . . ?
C21 C20 C19 121.4(4) . . ?
C21 C20 S4 118.6(3) . . ?
C19 C20 S4 120.1(3) . . ?
C22 C21 C20 122.9(4) . . ?
C21 C22 C23 116.3(4) . . ?
C21 C22 C28 121.2(5) . . ?
C23 C22 C28 122.5(5) . . ?
C22 C23 C24 122.0(5) . . ?
C23 C24 C19 121.8(4) . . ?
C23 C24 S1 120.0(4) . . ?
C19 C24 S1 118.2(3) . . ?
C31 C25 C30 110.1(7) . . ?
C31 C25 C4 111.6(5) . . ?
C30 C25 C4 108.7(6) . . ?
C31 C25 C29 108.8(7) . . ?
C30 C25 C29 109.0(6) . . ?
C4 C25 C29 108.7(6) . . ?
C32 C26 C33 118.2(8) . . ?
C32 C26 C10 112.9(5) . . ?
C33 C26 C10 112.9(6) . . ?
C32 C26 C34 100.9(8) . . ?
C33 C26 C34 103.6(7) . . ?
C10 C26 C34 106.3(6) . . ?
C35 C27 C37 112.7(8) . . ?
C35 C27 C36 110.0(7) . . ?
C37 C27 C36 105.3(7) . . ?
C35 C27 C16 109.0(6) . . ?
C37 C27 C16 110.0(5) . . ?
C36 C27 C16 109.8(6) . . ?
C38 C28 C39 108.3(7) . . ?
C38 C28 C40 110.0(6) . . ?
C39 C28 C40 105.2(7) . . ?
C38 C28 C22 112.0(5) . . ?
C39 C28 C22 109.2(5) . . ?
C40 C28 C22 111.9(5) . . ?
O5 C41 C42 118.6(4) . . ?
O5 C41 C46 122.2(4) . . ?
C42 C41 C46 119.2(4) . . ?
C41 C42 C43 120.5(4) . . ?
C41 C42 S5 118.6(3) . . ?
C43 C42 S5 120.9(3) . . ?
C44 C43 C42 121.5(4) . . ?
C43 C44 C45 117.0(4) . . ?
C43 C44 C65 122.2(4) . . ?
C45 C44 C65 120.8(4) . . ?
C46 C45 C44 122.3(4) . . ?
C45 C46 C41 119.4(4) . . ?
C45 C46 S6 119.2(3) . . ?
C41 C46 S6 120.5(3) . . ?
O6 C47 C52 121.0(4) . . ?
O6 C47 C48 122.0(4) . . ?
C52 C47 C48 117.0(4) . . ?
C49 C48 C47 119.4(4) . . ?
C49 C48 S6 118.5(3) . . ?
C47 C48 S6 121.5(3) . . ?
C50 C49 C48 124.3(4) . . ?
C49 C50 C51 116.1(4) . . ?
C49 C50 C66 123.1(5) . . ?
C51 C50 C66 120.8(5) . . ?
C52 C51 C50 121.3(4) . . ?
C51 C52 C47 121.8(4) . . ?
C51 C52 S7 120.5(3) . . ?
C47 C52 S7 117.8(3) . . ?
O7 C53 C54 121.1(4) . . ?
O7 C53 C58 121.5(4) . . ?
C54 C53 C58 117.4(4) . . ?
C53 C54 C55 120.0(4) . . ?
C53 C54 S7 118.4(3) . . ?
C55 C54 S7 121.6(3) . . ?
C56 C55 C54 122.2(4) . . ?
C57 C56 C55 117.0(4) . . ?
C57 C56 C67 121.6(5) . . ?
C55 C56 C67 121.3(5) . . ?
C58 C57 C56 121.6(4) . . ?
C57 C58 C53 121.7(4) . . ?
C57 C58 S8 120.8(3) . . ?
C53 C58 S8 117.5(3) . . ?
O8 C59 C60 124.5(4) . . ?
O8 C59 C64 122.1(4) . . ?
C60 C59 C64 113.5(4) . . ?
C61 C60 C59 122.2(4) . . ?
C61 C60 S8 115.7(3) . . ?
C59 C60 S8 122.0(3) . . ?
C60 C61 C62 122.9(4) . . ?
C63 C62 C61 115.8(4) . . ?
C63 C62 C68 121.2(4) . . ?
C61 C62 C68 122.9(4) . . ?
C62 C63 C64 122.3(4) . . ?
C63 C64 C59 123.1(4) . . ?
C63 C64 S5 117.1(3) . . ?
C59 C64 S5 119.8(3) . . ?
C69 C65 C71 110.1(7) . . ?
C69 C65 C70 109.5(7) . . ?
C71 C65 C70 105.8(6) . . ?
C69 C65 C44 112.9(5) . . ?
C71 C65 C44 110.1(5) . . ?
C70 C65 C44 108.2(5) . . ?
C73 C66 C74 108.5(7) . . ?
C73 C66 C72 108.8(8) . . ?
C74 C66 C72 104.1(7) . . ?
C73 C66 C50 112.9(7) . . ?
C74 C66 C50 112.4(7) . . ?
C72 C66 C50 109.8(7) . . ?
C75 C67 C77 113.9(8) . . ?
C75 C67 C56 113.2(7) . . ?
C77 C67 C56 109.9(7) . . ?
C75 C67 C76 102.4(8) . . ?
C77 C67 C76 107.7(8) . . ?
C56 C67 C76 109.3(7) . . ?
C80 C68 C78 111.8(7) . . ?
C80 C68 C79 107.8(7) . . ?
C78 C68 C79 106.3(7) . . ?
C80 C68 C62 109.7(6) . . ?
C78 C68 C62 110.3(5) . . ?
C79 C68 C62 110.8(5) . . ?
O10 C81 O9 119.9(4) . . ?
O10 C81 C82 120.5(4) . . ?
O9 C81 C82 119.6(4) . . ?
O10 C81 Bi1 66.7(2) . . ?
O9 C81 Bi1 53.3(2) . . ?
C82 C81 Bi1 171.9(3) . . ?

loop_
_geom_bond_atom_site_label_1
_geom_bond_atom_site_label_2
_geom_bond_distance
_geom_bond_site_symmetry_2
_geom_bond_publ_flag
Bi1 O7 2.271(3) . ?
Bi1 O9 2.320(3) . ?
Bi1 O2 2.350(3) . ?
Bi1 O8 2.567(3) . ?
Bi1 O10 2.615(3) . ?
Bi1 O3 2.713(3) . ?
Bi1 S8 2.8075(12) . ?
Bi1 C81 2.844(4) . ?
Co1 O4 2.006(3) . ?
Co1 O1 2.046(3) . ?
Co1 O8 2.083(3) . ?
Co1 O5 2.115(3) . ?
Co1 S1 2.4576(13) . ?
Co1 S5 2.5048(13) . ?
Co2 O7 2.000(3) . ?
Co2 O6 2.013(3) . ?
Co2 O2 2.092(3) . ?
Co2 O1 2.115(3) . ?
Co2 S2 2.4302(13) . ?
Co2 S7 2.6489(14) . ?
S1 C24 1.767(4) . ?
S1 C2 1.782(5) . ?
S2 C8 1.782(4) . ?
S2 C6 1.794(4) . ?
S3 C12 1.776(4) . ?
S3 C14 1.782(5) . ?
S4 C20 1.773(5) . ?
S4 C18 1.784(5) . ?
S5 C42 1.779(4) . ?
S5 C64 1.787(4) . ?
S6 C48 1.773(4) . ?
S6 C46 1.781(4) . ?
S7 C52 1.777(4) . ?
S7 C54 1.781(4) . ?
S8 C58 1.771(4) . ?
S8 C60 1.785(4) . ?
O1 C1 1.333(5) . ?
O2 C7 1.315(5) . ?
O3 C13 1.352(5) . ?
O4 C19 1.319(5) . ?
O5 C41 1.339(5) . ?
O6 C47 1.321(5) . ?
O7 C53 1.323(5) . ?
O8 C59 1.319(5) . ?
O9 C81 1.274(5) . ?
O10 C81 1.241(5) . ?
C1 C6 1.402(6) . ?
C1 C2 1.411(6) . ?
C2 C3 1.376(7) . ?
C3 C4 1.399(7) . ?
C4 C5 1.389(7) . ?
C4 C25 1.536(7) . ?
C5 C6 1.369(6) . ?
C7 C8 1.403(5) . ?
C7 C12 1.404(6) . ?
C8 C9 1.382(6) . ?
C9 C10 1.387(6) . ?
C10 C11 1.381(7) . ?
C10 C26 1.543(7) . ?
C11 C12 1.379(6) . ?
C13 C18 1.384(6) . ?
C13 C14 1.407(6) . ?
C14 C15 1.378(6) . ?
C15 C16 1.389(7) . ?
C16 C17 1.387(8) . ?
C16 C27 1.554(7) . ?
C17 C18 1.374(7) . ?
C19 C20 1.409(6) . ?
C19 C24 1.410(6) . ?
C20 C21 1.388(6) . ?
C21 C22 1.386(7) . ?
C22 C23 1.391(7) . ?
C22 C28 1.530(7) . ?
C23 C24 1.393(6) . ?
C25 C31 1.503(10) . ?
C25 C30 1.522(10) . ?
C25 C29 1.573(11) . ?
C26 C32 1.437(10) . ?
C26 C33 1.452(10) . ?
C26 C34 1.588(12) . ?
C27 C35 1.465(11) . ?
C27 C37 1.508(10) . ?
C27 C36 1.545(11) . ?
C28 C38 1.496(9) . ?
C28 C39 1.502(10) . ?
C28 C40 1.508(10) . ?
C41 C42 1.386(6) . ?
C41 C46 1.401(6) . ?
C42 C43 1.393(6) . ?
C43 C44 1.389(6) . ?
C44 C45 1.406(6) . ?
C44 C65 1.546(6) . ?
C45 C46 1.382(6) . ?
C47 C52 1.397(6) . ?
C47 C48 1.427(6) . ?
C48 C49 1.375(6) . ?
C49 C50 1.375(7) . ?
C50 C51 1.413(7) . ?
C50 C66 1.509(8) . ?
C51 C52 1.383(6) . ?
C53 C54 1.393(6) . ?
C53 C58 1.405(6) . ?
C54 C55 1.394(6) . ?
C55 C56 1.391(7) . ?
C56 C57 1.389(6) . ?
C56 C67 1.507(9) . ?
C57 C58 1.365(6) . ?
C59 C60 1.414(6) . ?
C59 C64 1.420(6) . ?
C60 C61 1.386(6) . ?
C61 C62 1.388(6) . ?
C62 C63 1.379(7) . ?
C62 C68 1.535(7) . ?
C63 C64 1.381(6) . ?
C65 C69 1.468(9) . ?
C65 C71 1.483(9) . ?
C65 C70 1.518(9) . ?
C66 C73 1.471(11) . ?
C66 C74 1.506(12) . ?
C66 C72 1.507(12) . ?
C67 C75 1.459(12) . ?
C67 C77 1.470(12) . ?
C67 C76 1.541(12) . ?
C68 C80 1.456(10) . ?
C68 C78 1.510(9) . ?
C68 C79 1.521(10) . ?
C81 C82 1.487(6) . ?
